data_7040971
loop_
_publ_author_name
'Zhou, Yang'
'Yang, Shuai'
'Li, Jun'
'He, Gufeng'
'Duan, Zheng'
'Mathey, Francois'

_publ_section_title
;
 Phosphorus and silicon-bridged stilbenes: synthesis and optoelectronic
 properties.
;
_journal_issue 45
_journal_name_full 'Dalton transactions (Cambridge, England : 2003)'
_journal_page_first 18308
_journal_page_last 18312
_journal_paper_doi 10.1039/c6dt03489f
_journal_volume 45
_journal_year 2016
_chemical_formula_moiety 'C20 H13 Br2 P'
_chemical_formula_sum 'C20 H13 Br2 P'
_chemical_formula_weight 444.07
_chemical_name_systematic
; 
 ? 
;
_space_group_IT_number 2
_symmetry_cell_setting triclinic
_symmetry_space_group_name_Hall '-P 1'
_symmetry_space_group_name_H-M 'P -1'
_atom_sites_solution_hydrogens geom
_atom_sites_solution_primary direct
_atom_sites_solution_secondary difmap
_audit_creation_method SHELXL-97
_audit_update_record
;
2016-03-23 deposited with the CCDC.
2016-10-18 downloaded from the CCDC.
;
_cell_angle_alpha 100.8520(10)
_cell_angle_beta 108.6600(10)
_cell_angle_gamma 110.1360(10)
_cell_formula_units_Z 2
_cell_length_a 9.4831(3)
_cell_length_b 10.0989(3)
_cell_length_c 10.6905(4)
_cell_measurement_reflns_used 7711
_cell_measurement_temperature 170(2)
_cell_measurement_theta_max 68.3421
_cell_measurement_theta_min 4.6343
_cell_volume 857.93(5)
_computing_structure_refinement 'SHELXL-97 (Sheldrick, 1997)'
_computing_structure_solution 'SHELXS-97 (Sheldrick, 1990)'
_diffrn_ambient_temperature 170(2)
_diffrn_measured_fraction_theta_full 0.995
_diffrn_measured_fraction_theta_max 0.995
_diffrn_measurement_device_type 'multiwire proportional'
_diffrn_radiation_monochromator graphite
_diffrn_radiation_source 'fine-focus sealed tube'
_diffrn_radiation_type CuK\a
_diffrn_radiation_wavelength 1.54178
_diffrn_reflns_av_R_equivalents 0.0236
_diffrn_reflns_av_sigmaI/netI 0.0212
_diffrn_reflns_limit_h_max 10
_diffrn_reflns_limit_h_min -11
_diffrn_reflns_limit_k_max 12
_diffrn_reflns_limit_k_min -12
_diffrn_reflns_limit_l_max 12
_diffrn_reflns_limit_l_min -12
_diffrn_reflns_number 9719
_diffrn_reflns_theta_full 68.36
_diffrn_reflns_theta_max 68.36
_diffrn_reflns_theta_min 4.63
_exptl_absorpt_coefficient_mu 6.827
_exptl_absorpt_correction_T_max 0.359
_exptl_absorpt_correction_T_min 0.337
_exptl_absorpt_correction_type multi-scan
_exptl_absorpt_process_details sadabs
_exptl_crystal_colour colorless
_exptl_crystal_density_diffrn 1.719
_exptl_crystal_density_method 'not measured'
_exptl_crystal_description block
_exptl_crystal_F_000 436
_exptl_crystal_size_max 0.18
_exptl_crystal_size_mid 0.16
_exptl_crystal_size_min 0.15
_refine_diff_density_max 0.285
_refine_diff_density_min -0.562
_refine_diff_density_rms 0.077
_refine_ls_extinction_method none
_refine_ls_goodness_of_fit_ref 1.056
_refine_ls_hydrogen_treatment constr
_refine_ls_matrix_type full
_refine_ls_number_parameters 208
_refine_ls_number_reflns 3130
_refine_ls_number_restraints 0
_refine_ls_restrained_S_all 1.056
_refine_ls_R_factor_all 0.0227
_refine_ls_R_factor_gt 0.0211
_refine_ls_shift/su_max 0.001
_refine_ls_shift/su_mean 0.000
_refine_ls_structure_factor_coef Fsqd
_refine_ls_weighting_details 'calc w=1/[\s^2^(Fo^2^)+(0.0285P)^2^+0.5108P] where P=(Fo^2^+2Fc^2^)/3'
_refine_ls_weighting_scheme calc
_refine_ls_wR_factor_gt 0.0549
_refine_ls_wR_factor_ref 0.0557
_reflns_number_gt 2964
_reflns_number_total 3130
_reflns_threshold_expression >2sigma(I)
_cod_data_source_file c6dt03489f3.cif
_cod_data_source_block a
_cod_depositor_comments
;
The following automatic conversions were performed:

'_exptl_absorpt_correction_type' value 'Multi-scan' changed to
'multi-scan' according to
/usr/data/users/saulius/crontab/automatic-downloads/rss-feeds/RSC/lib/dictionaries/cif_core.dic
dictionary named 'cif_core.dic' version 2.4.2 from 2011-04-26.

Automatic conversion script
Id: cif_fix_values 4268 2015-11-12 08:31:59Z antanas 

 Adding full bibliography for 7040970--7040971.cif.
;
_cod_database_code 7040971

loop_
_symmetry_equiv_pos_as_xyz
'x, y, z'
'-x, -y, -z'

loop_
_atom_site_label
_atom_site_type_symbol
_atom_site_fract_x
_atom_site_fract_y
_atom_site_fract_z
_atom_site_U_iso_or_equiv
_atom_site_adp_type
_atom_site_occupancy
_atom_site_symmetry_multiplicity
_atom_site_calc_flag
_atom_site_refinement_flags
Br1 Br 0.23418(3) 0.61960(2) 0.83690(2) 0.02742(8) Uani 1 1 d .
Br2 Br 0.03052(3) 0.69616(2) 0.49670(2) 0.02931(8) Uani 1 1 d .
P1 P 0.54472(6) 0.85176(5) 0.63523(5) 0.01906(11) Uani 1 1 d .
C6 C 0.4826(2) 0.6216(2) 0.73043(19) 0.0207(4) Uani 1 1 d .
C4 C 0.6905(3) 0.6425(2) 0.6408(2) 0.0249(4) Uani 1 1 d .
H4 H 0.7597 0.6926 0.6007 0.030 Uiso 1 1 calc R
C5 C 0.5868(2) 0.6977(2) 0.67391(19) 0.0204(4) Uani 1 1 d .
C8 C 0.4015(2) 0.8202(2) 0.71982(19) 0.0200(4) Uani 1 1 d .
C15 C 0.8092(3) 1.0263(2) 0.9040(2) 0.0240(4) Uani 1 1 d .
H15 H 0.7792 0.9383 0.9287 0.029 Uiso 1 1 calc R
C14 C 0.1567(2) 0.8813(2) 0.6477(2) 0.0220(4) Uani 1 1 d .
C18 C 0.8975(3) 1.2834(2) 0.8335(2) 0.0276(4) Uani 1 1 d .
H18 H 0.9276 1.3719 0.8096 0.033 Uiso 1 1 calc R
C7 C 0.3823(2) 0.6967(2) 0.7551(2) 0.0205(4) Uani 1 1 d .
C19 C 0.7680(2) 1.1505(2) 0.7337(2) 0.0231(4) Uani 1 1 d .
H19 H 0.7103 1.1480 0.6418 0.028 Uiso 1 1 calc R
C16 C 0.9381(3) 1.1593(2) 1.0027(2) 0.0287(4) Uani 1 1 d .
H16 H 0.9960 1.1624 1.0947 0.034 Uiso 1 1 calc R
C17 C 0.9825(3) 1.2877(2) 0.9671(2) 0.0285(4) Uani 1 1 d .
H17 H 1.0713 1.3787 1.0344 0.034 Uiso 1 1 calc R
C10 C 0.4059(3) 1.0574(2) 0.8443(2) 0.0247(4) Uani 1 1 d .
H10 H 0.5169 1.0866 0.9065 0.030 Uiso 1 1 calc R
C13 C 0.0825(3) 0.9759(2) 0.6646(2) 0.0272(4) Uani 1 1 d .
H13 H -0.0286 0.9474 0.6029 0.033 Uiso 1 1 calc R
C20 C 0.7235(2) 1.0210(2) 0.7690(2) 0.0190(4) Uani 1 1 d .
C3 C 0.6917(3) 0.5128(2) 0.6671(2) 0.0294(5) Uani 1 1 d .
H3 H 0.7639 0.4754 0.6467 0.035 Uiso 1 1 calc R
C1 C 0.4827(3) 0.4908(2) 0.7545(2) 0.0265(4) Uani 1 1 d .
H1 H 0.4115 0.4387 0.7921 0.032 Uiso 1 1 calc R
C12 C 0.1717(3) 1.1125(2) 0.7724(2) 0.0302(5) Uani 1 1 d .
H12 H 0.1219 1.1782 0.7849 0.036 Uiso 1 1 calc R
C11 C 0.3333(3) 1.1531(2) 0.8617(2) 0.0285(4) Uani 1 1 d .
H11 H 0.3946 1.2469 0.9354 0.034 Uiso 1 1 calc R
C9 C 0.3186(2) 0.9184(2) 0.7366(2) 0.0204(4) Uani 1 1 d .
C2 C 0.5883(3) 0.4379(2) 0.7227(2) 0.0312(5) Uani 1 1 d .
H2 H 0.5897 0.3491 0.7393 0.037 Uiso 1 1 calc R

loop_
_atom_site_aniso_label
_atom_site_aniso_U_11
_atom_site_aniso_U_22
_atom_site_aniso_U_33
_atom_site_aniso_U_23
_atom_site_aniso_U_13
_atom_site_aniso_U_12
Br1 0.02505(12) 0.02526(12) 0.03244(13) 0.00973(9) 0.01744(10) 0.00644(9)
Br2 0.02052(12) 0.03010(13) 0.02710(12) 0.00159(9) 0.00600(9) 0.00763(9)
P1 0.0181(2) 0.0174(2) 0.0198(2) 0.00633(18) 0.00684(19) 0.00672(18)
C6 0.0201(9) 0.0167(9) 0.0191(9) 0.0028(7) 0.0047(8) 0.0060(7)
C4 0.0203(9) 0.0252(10) 0.0238(10) 0.0021(8) 0.0072(8) 0.0089(8)
C5 0.0197(9) 0.0174(9) 0.0189(9) 0.0031(7) 0.0047(7) 0.0072(7)
C8 0.0163(9) 0.0183(9) 0.0201(9) 0.0037(7) 0.0055(7) 0.0054(7)
C15 0.0253(10) 0.0235(10) 0.0237(10) 0.0098(8) 0.0099(8) 0.0106(8)
C14 0.0221(10) 0.0223(9) 0.0223(9) 0.0078(8) 0.0110(8) 0.0087(8)
C18 0.0255(10) 0.0187(10) 0.0387(12) 0.0102(9) 0.0146(9) 0.0081(8)
C7 0.0187(9) 0.0171(9) 0.0217(9) 0.0047(7) 0.0083(8) 0.0044(7)
C19 0.0214(10) 0.0226(10) 0.0266(10) 0.0112(8) 0.0092(8) 0.0103(8)
C16 0.0281(11) 0.0317(11) 0.0212(10) 0.0051(9) 0.0060(8) 0.0135(9)
C17 0.0209(10) 0.0224(10) 0.0324(11) -0.0011(8) 0.0084(9) 0.0063(8)
C10 0.0255(10) 0.0206(10) 0.0258(10) 0.0072(8) 0.0081(8) 0.0103(8)
C13 0.0256(11) 0.0336(11) 0.0312(11) 0.0161(9) 0.0142(9) 0.0177(9)
C20 0.0164(9) 0.0186(9) 0.0227(9) 0.0063(7) 0.0094(8) 0.0075(7)
C3 0.0263(11) 0.0281(11) 0.0291(11) 0.0010(9) 0.0053(9) 0.0171(9)
C1 0.0295(11) 0.0198(10) 0.0283(10) 0.0082(8) 0.0104(9) 0.0101(8)
C12 0.0407(13) 0.0319(11) 0.0355(11) 0.0178(9) 0.0221(10) 0.0258(10)
C11 0.0384(12) 0.0208(10) 0.0287(11) 0.0077(8) 0.0151(9) 0.0147(9)
C9 0.0215(9) 0.0188(9) 0.0227(9) 0.0088(8) 0.0104(8) 0.0086(8)
C2 0.0374(12) 0.0226(10) 0.0308(11) 0.0068(9) 0.0078(10) 0.0170(9)

loop_
_atom_type_symbol
_atom_type_description
_atom_type_scat_dispersion_real
_atom_type_scat_dispersion_imag
_atom_type_scat_source
C C 0.0181 0.0091 'International Tables Vol C Tables 4.2.6.8 and 6.1.1.4'
H H 0.0000 0.0000 'International Tables Vol C Tables 4.2.6.8 and 6.1.1.4'
P P 0.2955 0.4335 'International Tables Vol C Tables 4.2.6.8 and 6.1.1.4'
Br Br -0.6763 1.2805 'International Tables Vol C Tables 4.2.6.8 and 6.1.1.4'

loop_
_geom_angle_atom_site_label_1
_geom_angle_atom_site_label_2
_geom_angle_atom_site_label_3
_geom_angle
C5 P1 C8 90.02(9)
C5 P1 C20 104.52(9)
C8 P1 C20 101.03(9)
C1 C6 C5 120.43(19)
C1 C6 C7 128.30(19)
C5 C6 C7 111.26(17)
C5 C4 C3 119.1(2)
C5 C4 H4 120.4
C3 C4 H4 120.4
C4 C5 C6 120.12(18)
C4 C5 P1 128.41(16)
C6 C5 P1 111.05(14)
C7 C8 C9 128.06(18)
C7 C8 P1 109.90(15)
C9 C8 P1 121.98(14)
C16 C15 C20 120.35(19)
C16 C15 H15 119.8
C20 C15 H15 119.8
C13 C14 C9 122.05(19)
C13 C14 Br2 117.96(16)
C9 C14 Br2 120.00(15)
C17 C18 C19 120.51(19)
C17 C18 H18 119.7
C19 C18 H18 119.7
C8 C7 C6 117.22(18)
C8 C7 Br1 122.89(15)
C6 C7 Br1 119.88(14)
C20 C19 C18 119.69(19)
C20 C19 H19 120.2
C18 C19 H19 120.2
C15 C16 C17 120.0(2)
C15 C16 H16 120.0
C17 C16 H16 120.0
C18 C17 C16 119.93(19)
C18 C17 H17 120.0
C16 C17 H17 120.0
C11 C10 C9 121.18(19)
C11 C10 H10 119.4
C9 C10 H10 119.4
C12 C13 C14 119.4(2)
C12 C13 H13 120.3
C14 C13 H13 120.3
C19 C20 C15 119.51(18)
C19 C20 P1 117.47(15)
C15 C20 P1 122.95(15)
C2 C3 C4 120.5(2)
C2 C3 H3 119.8
C4 C3 H3 119.8
C2 C1 C6 118.9(2)
C2 C1 H1 120.5
C6 C1 H1 120.5
C13 C12 C11 119.85(19)
C13 C12 H12 120.1
C11 C12 H12 120.1
C10 C11 C12 120.2(2)
C10 C11 H11 119.9
C12 C11 H11 119.9
C14 C9 C10 117.24(18)
C14 C9 C8 123.13(17)
C10 C9 C8 119.61(18)
C3 C2 C1 120.9(2)
C3 C2 H2 119.6
C1 C2 H2 119.6

loop_
_geom_bond_atom_site_label_1
_geom_bond_atom_site_label_2
_geom_bond_distance
Br1 C7 1.9060(19)
Br2 C14 1.903(2)
P1 C5 1.8208(19)
P1 C8 1.833(2)
P1 C20 1.837(2)
C6 C1 1.392(3)
C6 C5 1.403(3)
C6 C7 1.460(3)
C4 C5 1.388(3)
C4 C3 1.394(3)
C4 H4 0.9500
C8 C7 1.340(3)
C8 C9 1.482(3)
C15 C16 1.387(3)
C15 C20 1.391(3)
C15 H15 0.9500
C14 C13 1.386(3)
C14 C9 1.392(3)
C18 C17 1.380(3)
C18 C19 1.391(3)
C18 H18 0.9500
C19 C20 1.392(3)
C19 H19 0.9500
C16 C17 1.384(3)
C16 H16 0.9500
C17 H17 0.9500
C10 C11 1.383(3)
C10 C9 1.401(3)
C10 H10 0.9500
C13 C12 1.386(3)
C13 H13 0.9500
C3 C2 1.385(3)
C3 H3 0.9500
C1 C2 1.386(3)
C1 H1 0.9500
C12 C11 1.383(3)
C12 H12 0.9500
C11 H11 0.9500
C2 H2 0.9500

loop_
_geom_torsion_atom_site_label_1
_geom_torsion_atom_site_label_2
_geom_torsion_atom_site_label_3
_geom_torsion_atom_site_label_4
_geom_torsion
C3 C4 C5 C6 -1.3(3)
C3 C4 C5 P1 -173.18(15)
C1 C6 C5 C4 0.4(3)
C7 C6 C5 C4 -178.97(17)
C1 C6 C5 P1 173.56(15)
C7 C6 C5 P1 -5.8(2)
C8 P1 C5 C4 179.28(19)
C20 P1 C5 C4 -79.32(19)
C8 P1 C5 C6 6.79(14)
C20 P1 C5 C6 108.19(14)
C5 P1 C8 C7 -6.14(15)
C20 P1 C8 C7 -110.95(15)
C5 P1 C8 C9 176.39(16)
C20 P1 C8 C9 71.59(17)
C9 C8 C7 C6 -178.53(18)
P1 C8 C7 C6 4.2(2)
C9 C8 C7 Br1 0.6(3)
P1 C8 C7 Br1 -176.67(10)
C1 C6 C7 C8 -178.3(2)
C5 C6 C7 C8 1.0(2)
C1 C6 C7 Br1 2.6(3)
C5 C6 C7 Br1 -178.15(13)
C17 C18 C19 C20 0.3(3)
C20 C15 C16 C17 -0.2(3)
C19 C18 C17 C16 -0.5(3)
C15 C16 C17 C18 0.5(3)
C9 C14 C13 C12 0.5(3)
Br2 C14 C13 C12 -179.13(15)
C18 C19 C20 C15 0.0(3)
C18 C19 C20 P1 176.86(16)
C16 C15 C20 C19 -0.1(3)
C16 C15 C20 P1 -176.73(16)
C5 P1 C20 C19 150.89(16)
C8 P1 C20 C19 -116.19(16)
C5 P1 C20 C15 -32.40(19)
C8 P1 C20 C15 60.52(18)
C5 C4 C3 C2 1.4(3)
C5 C6 C1 C2 0.5(3)
C7 C6 C1 C2 179.67(19)
C14 C13 C12 C11 0.0(3)
C9 C10 C11 C12 0.1(3)
C13 C12 C11 C10 -0.3(3)
C13 C14 C9 C10 -0.7(3)
Br2 C14 C9 C10 178.92(14)
C13 C14 C9 C8 -179.23(18)
Br2 C14 C9 C8 0.4(3)
C11 C10 C9 C14 0.4(3)
C11 C10 C9 C8 178.96(18)
C7 C8 C9 C14 -77.4(3)
P1 C8 C9 C14 99.6(2)
C7 C8 C9 C10 104.1(2)
P1 C8 C9 C10 -78.9(2)
C4 C3 C2 C1 -0.6(3)
C6 C1 C2 C3 -0.4(3)
